data_1524670
loop_
_publ_author_name
'Kennedy, B.J.'
'Zhou Qingdi'
Ismunandar
'Kubota, Y.'
'Kato, K.'

_publ_section_title
;
 Cation disorder and phase transitions in the four-layer ferroelectric
 Aurivillius phases A Bi4 Ti4 O15 (A = Ca, Sr, Ba, Pb)
;
_journal_name_full 'Journal of Solid State Chemistry'
_journal_page_first 1377
_journal_page_last 1386
_journal_volume 181
_journal_year 2008
_chemical_formula_sum 'Ba1.36 Bi3.02 O15 Ti4'
_chemical_name_systematic 'Ba Bi4 (Ti4 O15)'
_space_group_IT_number 36
_symmetry_space_group_name_Hall 'A -2 2a'
_symmetry_space_group_name_H-M 'A 21 a m'
_cell_angle_alpha 90
_cell_angle_beta 90
_cell_angle_gamma 90
_cell_formula_units_Z 4
_cell_length_a 5.4697
_cell_length_b 5.4558
_cell_length_c 41.865
_cell_volume 1249.318
_citation_journal_id_ASTM JSSCBI
_cod_data_source_file Kennedy_JSSCBI_2008_6.cif
_cod_data_source_block Ba1.36Bi3.02O15Ti4
_cod_original_sg_symbol_Hall 'C 2c -2 (z,y,-x)'
_cod_database_code 1524670

loop_
_symmetry_equiv_pos_as_xyz
x,y,z
x+1/2,-y,-z
x,y,-z
x+1/2,-y,z
x,y+1/2,z+1/2
x+1/2,-y+1/2,-z+1/2
x,y+1/2,-z+1/2
x+1/2,-y+1/2,z+1/2

loop_
_atom_site_label
_atom_site_type_symbol
_atom_site_fract_x
_atom_site_fract_y
_atom_site_fract_z
_atom_site_occupancy
_atom_site_U_iso_or_equiv
O6 O-2 0.537 0.498 0.2496 1 0.0
O4 O-2 0.531 0.491 0.1436 1 0.0
O1 O-2 0.282 0.177 0.5 1 0.0
Bi2 Bi+3 0.274 0.248 0.10646 0.69 0.0
O2 O-2 0.499 0.457 0.0481 1 0.0
O8 O-2 0.028 -0.008 0.143 1 0.0
Bi1 Bi+3 0.25 0.249 0 0.2 0.0
O3 O-2 0.259 0.26 0.4045 1 0.0
Ba4 Ba+2 0.2827 0.249 0.2198 0.28 0.0
Ti2 Ti+4 0.301 0.249 0.3456 1 0.0
Ba1 Ba+2 0.25 0.249 0 0.8 0.0
O7 O-2 0.016 -0.028 0.0449 1 0.0
Ti1 Ti+4 0.283 0.251 0.4498 1 0.0
Bi3 Bi+3 0.2827 0.249 0.2198 0.72 0.0
O5 O-2 0.27 0.243 0.3044 1 0.0
